data_1555134
loop_
_publ_author_name
'Liu, Weigang'
'Pan, Hongjie'
'Tian, Hua'
'Shi, Yian'

_publ_section_title
;
 Enantioselective 6-exo-Bromoaminocyclization of Homoallylic
 N-Tosylcarbamates Catalyzed by a Novel Monophosphine-Sc(OTf)3 Complex.
;
_journal_issue 16
_journal_name_full 'Organic letters'
_journal_page_first 3956
_journal_page_last 3959
_journal_paper_doi 10.1021/acs.orglett.5b01779
_journal_volume 17
_journal_year 2015
_chemical_absolute_configuration ad
_chemical_formula_moiety 'C20 H23 Br Cl N O4 S'
_chemical_formula_sum 'C20 H23 Br Cl N O4 S'
_chemical_formula_weight 488.81
_space_group_crystal_system orthorhombic
_space_group_IT_number 19
_space_group_name_Hall 'P 2ac 2ab'
_space_group_name_H-M_alt 'P 21 21 21'
_atom_sites_solution_hydrogens mixed
_atom_sites_solution_primary direct
_audit_creation_date 2015-03-12
_audit_creation_method
;
Olex2 1.2
(compiled 2015.01.26 svn.r3150 for OlexSys, GUI svn.r4998)
;
_cell_angle_alpha 90
_cell_angle_beta 90
_cell_angle_gamma 90
_cell_formula_units_Z 4
_cell_length_a 7.6751(15)
_cell_length_b 12.590(3)
_cell_length_c 22.275(5)
_cell_measurement_reflns_used 6778
_cell_measurement_temperature 173.1500
_cell_measurement_theta_max 27.4817
_cell_measurement_theta_min 1.6175
_cell_volume 2152.4(8)
_computing_cell_refinement 'CrystalClear (Rigaku Inc., 2007)'
_computing_data_collection 'CrystalClear (Rigaku Inc., 2007)'
_computing_data_reduction 'CrystalClear (Rigaku Inc., 2007)'
_computing_molecular_graphics 'Olex2 (Dolomanov et al., 2009)'
_computing_publication_material 'CIFTAB (Sheldrick, 2013)'
_computing_structure_refinement 'SHELXL (Sheldrick, 2014)'
_computing_structure_solution
;
'SHELXT (Sheldrick, 2014)'
;
_diffrn_ambient_temperature 173.1500
_diffrn_detector_area_resol_mean 28.5714
_diffrn_measured_fraction_theta_full 0.998
_diffrn_measured_fraction_theta_max 0.998
_diffrn_measurement_details
;
scan:
	Number of images: 360
	           Slice: -110.0000 - 70.0000
	     Image width: 0.5000
	        Exp time: 6.0000
	   Rotation axis: Omega
	           Omega: 0.0000
	             Chi: 45.0000
	             Phi: 0.0000
	             XTD: 45.1142
	          2theta: -19.8528
scan:
	Number of images: 330
	           Slice: -110.0000 - 55.0000
	     Image width: 0.5000
	        Exp time: 6.0000
	   Rotation axis: Omega
	           Omega: 0.0000
	             Chi: 45.0000
	             Phi: 180.0000
	             XTD: 45.1142
	          2theta: -19.8528
;
_diffrn_measurement_device
;
Saturn724+ (2x2 bin mode)
;
_diffrn_measurement_device_details
;
AFC10: Fixed Chi 2 circle
;
_diffrn_measurement_device_type 'Saturn724+ CCD'
_diffrn_measurement_method '\w scans at fixed \c = 45\%'
_diffrn_orient_matrix_type d*Trek
_diffrn_orient_matrix_UB_11 0.0443
_diffrn_orient_matrix_UB_12 0.0163
_diffrn_orient_matrix_UB_13 0.1214
_diffrn_orient_matrix_UB_21 -0.0525
_diffrn_orient_matrix_UB_22 -0.0535
_diffrn_orient_matrix_UB_23 0.0263
_diffrn_orient_matrix_UB_31 0.0301
_diffrn_orient_matrix_UB_32 -0.0327
_diffrn_orient_matrix_UB_33 -0.0066
_diffrn_radiation_detector CCD
_diffrn_radiation_monochromator 'Graphite Monochromator'
_diffrn_radiation_type MoK\a
_diffrn_radiation_wavelength 0.71073
_diffrn_reflns_av_R_equivalents 0.0373
_diffrn_reflns_av_unetI/netI 0.0359
_diffrn_reflns_Laue_measured_fraction_full 0.998
_diffrn_reflns_Laue_measured_fraction_max 0.998
_diffrn_reflns_limit_h_max 9
_diffrn_reflns_limit_h_min -9
_diffrn_reflns_limit_k_max 16
_diffrn_reflns_limit_k_min -16
_diffrn_reflns_limit_l_max 28
_diffrn_reflns_limit_l_min -28
_diffrn_reflns_number 16033
_diffrn_reflns_point_group_measured_fraction_full 0.996
_diffrn_reflns_point_group_measured_fraction_max 0.995
_diffrn_reflns_theta_full 26.000
_diffrn_reflns_theta_max 27.461
_diffrn_reflns_theta_min 2.442
_diffrn_source 'Sealed Tube'
_diffrn_source_current 30.0000
_diffrn_source_power 1.5000
_diffrn_source_voltage 50.0000
_exptl_absorpt_coefficient_mu 2.156
_exptl_absorpt_correction_T_max 1.0000
_exptl_absorpt_correction_T_min 0.6933
_exptl_absorpt_correction_type multi-scan
_exptl_absorpt_process_details 'CrystalClear (Rigaku Inc., 2007)'
_exptl_crystal_colour Colorless
_exptl_crystal_density_diffrn 1.508
_exptl_crystal_description block
_exptl_crystal_F_000 1000
_exptl_crystal_size_max 0.31
_exptl_crystal_size_mid 0.27
_exptl_crystal_size_min 0.25
_refine_diff_density_max 0.265
_refine_diff_density_min -0.335
_refine_diff_density_rms 0.049
_refine_ls_abs_structure_details
;
 Flack x determined using 1749 quotients [(I+)-(I-)]/[(I+)+(I-)]
 (Parsons, Flack and Wagner, Acta Cryst. B69 (2013) 249-259).
;
_refine_ls_abs_structure_Flack -0.001(4)
_refine_ls_extinction_method none
_refine_ls_goodness_of_fit_ref 1.109
_refine_ls_hydrogen_treatment mixed
_refine_ls_matrix_type full
_refine_ls_number_parameters 269
_refine_ls_number_reflns 4886
_refine_ls_number_restraints 19
_refine_ls_restrained_S_all 1.118
_refine_ls_R_factor_all 0.0369
_refine_ls_R_factor_gt 0.0340
_refine_ls_shift/su_max 0.001
_refine_ls_shift/su_mean 0.000
_refine_ls_structure_factor_coef Fsqd
_refine_ls_weighting_details 'w=1/[\s^2^(Fo^2^)+(0.0206P)^2^+0.6426P] where P=(Fo^2^+2Fc^2^)/3'
_refine_ls_weighting_scheme calc
_refine_ls_wR_factor_gt 0.0661
_refine_ls_wR_factor_ref 0.0674
_reflns_Friedel_coverage 0.748
_reflns_Friedel_fraction_full 0.993
_reflns_Friedel_fraction_max 0.992
_reflns_number_gt 4665
_reflns_number_total 4886
_reflns_threshold_expression 'I > 2\s(I)'
_cod_data_source_file ol5b01779_si_006.cif
_cod_data_source_block sa3984
_cod_original_cell_volume 2152.4(7)
_cod_database_code 1555134
_shelx_space_group_comment
;
The symmetry employed for this shelxl refinement is uniquely defined
by the following loop, which should always be used as a source of
symmetry information in preference to the above space-group names.
They are only intended as comments.
;
_diffrn_number_total 2821
_olex2_refinement_description
;
1. Fixed Uiso
 At 1.2 times of:
  All C(H) groups, All C(H,H) groups
 At 1.5 times of:
  All C(H,H,H) groups
2. Rigid bond restraints
 C17, C18
 with sigma for 1-2 distances of 0.01 and sigma for 1-3 distances of 0.01
3. Uiso/Uaniso restraints and constraints
O4 \\sim O4A: within 1.7A with sigma of 0.02 and sigma for terminal atoms of
0.04
Uanis(O4A) \\sim Ueq, Uanis(O4) \\sim Ueq: with sigma of 0.01 and sigma for
terminal atoms of 0.02
4. Others
 Sof(O4A)=1-FVAR(1)
 Sof(O4)=FVAR(1)
5.a Ternary CH refined with riding coordinates:
 C1(H1A), C2(H2)
5.b Secondary CH2 refined with riding coordinates:
 C3(H3A,H3B), C12(H12A,H12B), C13(H13A,H13B)
5.c Aromatic/amide H refined with riding coordinates:
 C6(H6), C7(H7), C9(H9), C10(H10), C16(H16), C17(H17), C18(H18), C19(H19)
5.d Idealised Me refined as rotating group:
 C4(H4A,H4B,H4C), C11(H11A,H11B,H11C)
;
_shelx_shelxl_version_number 2014/7
_olex2_submission_special_instructions 'No special instructions were received'

loop_
_space_group_symop_operation_xyz
'x, y, z'
'-x+1/2, -y, z+1/2'
'-x, y+1/2, -z+1/2'
'x+1/2, -y+1/2, -z'

loop_
_atom_site_label
_atom_site_type_symbol
_atom_site_fract_x
_atom_site_fract_y
_atom_site_fract_z
_atom_site_U_iso_or_equiv
_atom_site_adp_type
_atom_site_occupancy
_atom_site_site_symmetry_order
_atom_site_calc_flag
_atom_site_refinement_flags_posn
_atom_site_refinement_flags_adp
_atom_site_refinement_flags_occupancy
_atom_site_disorder_assembly
_atom_site_disorder_group
Br1 Br 0.35818(6) 0.54414(3) 0.41408(2) 0.04583(13) Uani 1 1 d . . . . .
Cl1 Cl 0.62529(18) 0.68853(10) 0.66962(5) 0.0658(4) Uani 1 1 d . . . . .
S1 S 0.80331(10) 0.36986(6) 0.52082(4) 0.02414(17) Uani 1 1 d . . . . .
O1 O 0.8378(3) 0.27181(17) 0.48976(10) 0.0326(5) Uani 1 1 d . . . . .
O2 O 0.9059(3) 0.46210(19) 0.50796(11) 0.0338(5) Uani 1 1 d . . . . .
O3 O 0.4608(3) 0.4679(3) 0.65656(11) 0.0456(7) Uani 1 1 d . . . . .
O4 O 0.2801(9) 0.4336(9) 0.7288(2) 0.109(4) Uani 0.646(13) 1 d . U P A 1
N1 N 0.6039(4) 0.3992(2) 0.50524(12) 0.0242(6) Uani 1 1 d . . . . .
C1 C 0.5279(4) 0.4998(2) 0.52692(14) 0.0218(6) Uani 1 1 d . . . . .
H1A H 0.6047 0.5264 0.5587 0.026 Uiso 1 1 calc R . . . .
C2 C 0.5290(4) 0.5827(2) 0.47663(15) 0.0256(7) Uani 1 1 d . . . . .
H2 H 0.6447 0.5808 0.4580 0.031 Uiso 1 1 calc R . . . .
C3 C 0.4976(5) 0.6961(2) 0.49785(17) 0.0311(8) Uani 1 1 d . . . . .
H3A H 0.5818 0.7129 0.5289 0.037 Uiso 1 1 calc R . . . .
H3B H 0.3825 0.7002 0.5157 0.037 Uiso 1 1 calc R . . . .
C4 C 0.5109(5) 0.7795(3) 0.44854(18) 0.0399(9) Uani 1 1 d . . . . .
H4A H 0.4150 0.7715 0.4212 0.060 Uiso 1 1 calc GR . . . .
H4B H 0.6185 0.7705 0.4272 0.060 Uiso 1 1 calc GR . . . .
H4C H 0.5075 0.8491 0.4661 0.060 Uiso 1 1 calc GR . . . .
C5 C 0.8200(4) 0.3451(3) 0.59835(14) 0.0275(7) Uani 1 1 d . . . . .
C6 C 0.7742(5) 0.2460(3) 0.62013(17) 0.0403(9) Uani 1 1 d . . . . .
H6 H 0.7347 0.1933 0.5943 0.048 Uiso 1 1 calc R . . . .
C7 C 0.7885(6) 0.2267(4) 0.68127(19) 0.0537(12) Uani 1 1 d . . . . .
H7 H 0.7601 0.1598 0.6961 0.064 Uiso 1 1 calc R . . . .
C8 C 0.8438(6) 0.3045(4) 0.72060(17) 0.0546(12) Uani 1 1 d . . . . .
C9 C 0.8860(5) 0.4025(4) 0.69812(18) 0.0488(11) Uani 1 1 d . . . . .
H9 H 0.9219 0.4557 0.7243 0.059 Uiso 1 1 calc R . . . .
C10 C 0.8764(5) 0.4242(3) 0.63721(16) 0.0372(8) Uani 1 1 d . . . . .
H10 H 0.9072 0.4908 0.6226 0.045 Uiso 1 1 calc R . . . .
C11 C 0.8574(8) 0.2801(6) 0.78741(18) 0.0853(19) Uani 1 1 d . . . . .
H11A H 0.7441 0.2851 0.8054 0.128 Uiso 1 1 calc GR . . . .
H11B H 0.9345 0.3302 0.8061 0.128 Uiso 1 1 calc GR . . . .
H11C H 0.9022 0.2095 0.7928 0.128 Uiso 1 1 calc GR . . . .
C12 C 0.3497(4) 0.4801(2) 0.55555(14) 0.0275(7) Uani 1 1 d . . . . .
H12A H 0.2970 0.5480 0.5652 0.033 Uiso 1 1 calc R . . . .
H12B H 0.2753 0.4450 0.5265 0.033 Uiso 1 1 calc R . . . .
C13 C 0.3574(5) 0.4133(3) 0.61193(14) 0.0303(7) Uani 1 1 d . . . . .
H13A H 0.2406 0.4015 0.6272 0.036 Uiso 1 1 calc R . . . .
H13B H 0.4091 0.3448 0.6030 0.036 Uiso 1 1 calc R . . . .
C14 C 0.4004(6) 0.4883(5) 0.7081(2) 0.0709(17) Uani 1 1 d . . . . .
C15 C 0.5200(5) 0.5398(4) 0.75142(17) 0.0483(10) Uani 1 1 d . . . . .
C16 C 0.5204(7) 0.4973(4) 0.8096(2) 0.0617(14) Uani 1 1 d . . . . .
H16 H 0.4508 0.4387 0.8183 0.074 Uiso 1 1 calc R . . . .
C17 C 0.6208(8) 0.5403(5) 0.8535(2) 0.0728(15) Uani 1 1 d . U . . .
H17 H 0.6192 0.5116 0.8920 0.087 Uiso 1 1 calc R . . . .
C18 C 0.7247(7) 0.6263(5) 0.8411(2) 0.0748(17) Uani 1 1 d . U . . .
H18 H 0.7949 0.6548 0.8711 0.090 Uiso 1 1 calc R . . . .
C19 C 0.7259(6) 0.6708(5) 0.7847(2) 0.0646(15) Uani 1 1 d . . . . .
H19 H 0.7956 0.7296 0.7767 0.078 Uiso 1 1 calc R . . . .
C20 C 0.6228(6) 0.6277(4) 0.73959(17) 0.0485(10) Uani 1 1 d . . . . .
H1 H 0.539(5) 0.346(3) 0.4994(16) 0.027(10) Uiso 1 1 d . . . . .
O4A O 0.2311(11) 0.5297(12) 0.6983(6) 0.076(6) Uani 0.354(13) 1 d . U P A 2

loop_
_atom_site_aniso_label
_atom_site_aniso_U_11
_atom_site_aniso_U_22
_atom_site_aniso_U_33
_atom_site_aniso_U_23
_atom_site_aniso_U_13
_atom_site_aniso_U_12
Br1 0.0600(3) 0.03843(19) 0.0391(2) 0.00713(17) -0.02241(19) -0.0122(2)
Cl1 0.0739(8) 0.0848(8) 0.0386(5) -0.0113(5) 0.0151(6) -0.0375(8)
S1 0.0235(4) 0.0218(4) 0.0272(4) -0.0014(3) 0.0021(3) 0.0028(3)
O1 0.0390(15) 0.0265(11) 0.0322(12) -0.0059(10) 0.0036(11) 0.0103(11)
O2 0.0269(12) 0.0305(11) 0.0440(13) 0.0039(12) 0.0035(10) -0.0040(11)
O3 0.0334(14) 0.078(2) 0.0257(12) -0.0160(15) 0.0069(11) -0.0122(15)
O4 0.070(4) 0.216(11) 0.041(3) 0.005(4) 0.010(3) -0.078(6)
N1 0.0258(15) 0.0171(12) 0.0298(14) -0.0033(11) 0.0002(11) 0.0002(11)
C1 0.0211(16) 0.0188(13) 0.0254(15) -0.0019(12) -0.0007(13) 0.0004(12)
C2 0.0234(16) 0.0232(14) 0.0303(17) -0.0013(14) -0.0023(14) 0.0005(12)
C3 0.031(2) 0.0221(16) 0.040(2) 0.0019(15) 0.0000(15) 0.0012(14)
C4 0.042(2) 0.0235(17) 0.054(2) 0.0065(17) -0.0075(19) -0.0005(16)
C5 0.0202(17) 0.0332(17) 0.0290(16) -0.0007(13) -0.0009(13) 0.0077(13)
C6 0.047(2) 0.036(2) 0.038(2) 0.0003(17) 0.0032(18) 0.0074(18)
C7 0.060(3) 0.062(3) 0.040(2) 0.014(2) 0.007(2) 0.014(2)
C8 0.035(2) 0.098(4) 0.0305(19) 0.006(2) 0.0006(18) 0.024(3)
C9 0.028(2) 0.081(3) 0.038(2) -0.019(2) -0.0031(17) 0.009(2)
C10 0.0249(18) 0.049(2) 0.0380(19) -0.0100(16) -0.0024(16) 0.0037(17)
C11 0.075(4) 0.151(6) 0.030(2) 0.006(3) 0.004(3) 0.037(4)
C12 0.0207(16) 0.0265(16) 0.0355(16) -0.0011(13) -0.0006(14) 0.0020(13)
C13 0.0261(17) 0.0352(17) 0.0294(16) -0.0022(14) 0.0013(15) -0.0053(16)
C14 0.045(3) 0.119(5) 0.048(2) -0.035(3) 0.020(2) -0.032(3)
C15 0.037(2) 0.076(3) 0.0318(19) -0.017(2) 0.0098(16) -0.006(2)
C16 0.065(3) 0.077(3) 0.044(2) -0.009(2) 0.018(2) 0.012(3)
C17 0.086(4) 0.096(4) 0.036(2) -0.010(3) -0.004(3) 0.032(4)
C18 0.067(3) 0.115(5) 0.042(3) -0.034(3) -0.013(2) 0.018(3)
C19 0.044(3) 0.092(4) 0.058(3) -0.036(3) 0.003(2) -0.008(3)
C20 0.035(2) 0.077(3) 0.0334(19) -0.018(2) 0.0087(18) -0.009(2)
O4A 0.025(5) 0.106(10) 0.097(10) -0.062(8) 0.001(5) 0.002(5)

loop_
_atom_type_symbol
_atom_type_description
_atom_type_scat_dispersion_real
_atom_type_scat_dispersion_imag
_atom_type_scat_source
C C 0.0033 0.0016 'International Tables Vol C Tables 4.2.6.8 and 6.1.1.4'
H H 0.0000 0.0000 'International Tables Vol C Tables 4.2.6.8 and 6.1.1.4'
Br Br -0.2901 2.4595 'International Tables Vol C Tables 4.2.6.8 and 6.1.1.4'
Cl Cl 0.1484 0.1585 'International Tables Vol C Tables 4.2.6.8 and 6.1.1.4'
N N 0.0061 0.0033 'International Tables Vol C Tables 4.2.6.8 and 6.1.1.4'
O O 0.0106 0.0060 'International Tables Vol C Tables 4.2.6.8 and 6.1.1.4'
S S 0.1246 0.1234 'International Tables Vol C Tables 4.2.6.8 and 6.1.1.4'

loop_
_geom_angle_atom_site_label_1
_geom_angle_atom_site_label_2
_geom_angle_atom_site_label_3
_geom_angle
O1 S1 N1 105.52(15)
O1 S1 C5 107.84(15)
O2 S1 O1 119.87(15)
O2 S1 N1 107.03(14)
O2 S1 C5 107.48(15)
N1 S1 C5 108.72(15)
C14 O3 C13 121.3(3)
S1 N1 H1 114(2)
C1 N1 S1 120.1(2)
C1 N1 H1 120(3)
N1 C1 H1A 107.0
N1 C1 C2 110.1(3)
N1 C1 C12 110.5(2)
C2 C1 H1A 107.0
C12 C1 H1A 107.0
C12 C1 C2 114.9(3)
Br1 C2 H2 107.3
C1 C2 Br1 110.2(2)
C1 C2 H2 107.3
C3 C2 Br1 110.2(2)
C3 C2 C1 114.3(3)
C3 C2 H2 107.3
C2 C3 H3A 108.7
C2 C3 H3B 108.7
C2 C3 C4 114.3(3)
H3A C3 H3B 107.6
C4 C3 H3A 108.7
C4 C3 H3B 108.7
C3 C4 H4A 109.5
C3 C4 H4B 109.5
C3 C4 H4C 109.5
H4A C4 H4B 109.5
H4A C4 H4C 109.5
H4B C4 H4C 109.5
C6 C5 S1 119.1(3)
C6 C5 C10 120.5(3)
C10 C5 S1 120.5(3)
C5 C6 H6 120.6
C5 C6 C7 118.8(4)
C7 C6 H6 120.6
C6 C7 H7 119.2
C8 C7 C6 121.5(4)
C8 C7 H7 119.2
C7 C8 C11 119.9(5)
C9 C8 C7 118.6(4)
C9 C8 C11 121.5(5)
C8 C9 H9 119.3
C8 C9 C10 121.5(4)
C10 C9 H9 119.3
C5 C10 H10 120.5
C9 C10 C5 119.0(4)
C9 C10 H10 120.5
C8 C11 H11A 109.5
C8 C11 H11B 109.5
C8 C11 H11C 109.5
H11A C11 H11B 109.5
H11A C11 H11C 109.5
H11B C11 H11C 109.5
C1 C12 H12A 108.8
C1 C12 H12B 108.8
H12A C12 H12B 107.7
C13 C12 C1 113.7(3)
C13 C12 H12A 108.8
C13 C12 H12B 108.8
O3 C13 C12 109.1(3)
O3 C13 H13A 109.9
O3 C13 H13B 109.9
C12 C13 H13A 109.9
C12 C13 H13B 109.9
H13A C13 H13B 108.3
O3 C14 C15 116.9(4)
O3 C14 O4A 105.7(7)
O4 C14 O3 119.8(5)
O4 C14 C15 117.5(5)
O4A C14 C15 120.5(6)
C16 C15 C14 115.9(5)
C20 C15 C14 125.4(4)
C20 C15 C16 118.7(4)
C15 C16 H16 119.5
C17 C16 C15 121.0(5)
C17 C16 H16 119.5
C16 C17 H17 120.0
C16 C17 C18 119.9(5)
C18 C17 H17 120.0
C17 C18 H18 119.7
C17 C18 C19 120.6(5)
C19 C18 H18 119.7
C18 C19 H19 120.1
C18 C19 C20 119.8(5)
C20 C19 H19 120.1
C15 C20 Cl1 122.0(3)
C15 C20 C19 120.0(4)
C19 C20 Cl1 118.0(4)

loop_
_geom_bond_atom_site_label_1
_geom_bond_atom_site_label_2
_geom_bond_distance
Br1 C2 1.974(3)
Cl1 C20 1.737(4)
S1 O1 1.440(2)
S1 O2 1.432(2)
S1 N1 1.612(3)
S1 C5 1.760(3)
O3 C13 1.446(4)
O3 C14 1.266(5)
O4 C14 1.241(7)
N1 C1 1.476(4)
N1 H1 0.84(4)
C1 H1A 0.9800
C1 C2 1.531(4)
C1 C12 1.529(4)
C2 H2 0.9800
C2 C3 1.523(4)
C3 H3A 0.9700
C3 H3B 0.9700
C3 C4 1.523(5)
C4 H4A 0.9600
C4 H4B 0.9600
C4 H4C 0.9600
C5 C6 1.384(5)
C5 C10 1.389(5)
C6 H6 0.9300
C6 C7 1.388(5)
C7 H7 0.9300
C7 C8 1.381(7)
C8 C9 1.371(7)
C8 C11 1.523(5)
C9 H9 0.9300
C9 C10 1.386(5)
C10 H10 0.9300
C11 H11A 0.9600
C11 H11B 0.9600
C11 H11C 0.9600
C12 H12A 0.9700
C12 H12B 0.9700
C12 C13 1.513(4)
C13 H13A 0.9700
C13 H13B 0.9700
C14 C15 1.480(6)
C14 O4A 1.417(11)
C15 C16 1.403(6)
C15 C20 1.384(6)
C16 H16 0.9300
C16 C17 1.358(7)
C17 H17 0.9300
C17 C18 1.373(8)
C18 H18 0.9300
C18 C19 1.376(7)
C19 H19 0.9300
C19 C20 1.389(6)

loop_
_geom_hbond_atom_site_label_D
_geom_hbond_atom_site_label_H
_geom_hbond_atom_site_label_A
_geom_hbond_distance_DH
_geom_hbond_distance_HA
_geom_hbond_distance_DA
_geom_hbond_angle_DHA
_geom_hbond_site_symmetry_A
N1 H1 O1 0.84(4) 2.16(4) 2.969(4) 162(3) 4_456

loop_
_geom_torsion_atom_site_label_1
_geom_torsion_atom_site_label_2
_geom_torsion_atom_site_label_3
_geom_torsion_atom_site_label_4
_geom_torsion
Br1 C2 C3 C4 -59.3(3)
S1 N1 C1 C2 99.6(3)
S1 N1 C1 C12 -132.4(2)
S1 C5 C6 C7 179.7(3)
S1 C5 C10 C9 179.2(3)
O1 S1 N1 C1 -176.1(2)
O1 S1 C5 C6 -31.9(3)
O1 S1 C5 C10 148.8(3)
O2 S1 N1 C1 -47.4(3)
O2 S1 C5 C6 -162.4(3)
O2 S1 C5 C10 18.3(3)
O3 C14 C15 C16 -134.6(5)
O3 C14 C15 C20 48.5(8)
O4 C14 C15 C16 18.7(10)
O4 C14 C15 C20 -158.1(8)
N1 S1 C5 C6 82.1(3)
N1 S1 C5 C10 -97.3(3)
N1 C1 C2 Br1 70.2(3)
N1 C1 C2 C3 -165.1(3)
N1 C1 C12 C13 65.0(3)
C1 C2 C3 C4 176.1(3)
C1 C12 C13 O3 61.5(3)
C2 C1 C12 C13 -169.7(3)
C5 S1 N1 C1 68.4(3)
C5 C6 C7 C8 1.2(7)
C6 C5 C10 C9 -0.1(5)
C6 C7 C8 C9 -0.3(7)
C6 C7 C8 C11 179.9(4)
C7 C8 C9 C10 -0.8(6)
C8 C9 C10 C5 1.0(6)
C10 C5 C6 C7 -1.0(6)
C11 C8 C9 C10 178.9(4)
C12 C1 C2 Br1 -55.3(3)
C12 C1 C2 C3 69.3(4)
C13 O3 C14 O4 24.3(10)
C13 O3 C14 C15 177.1(4)
C13 O3 C14 O4A -45.7(8)
C14 O3 C13 C12 124.4(5)
C14 C15 C16 C17 -177.9(5)
C14 C15 C20 Cl1 -1.0(6)
C14 C15 C20 C19 178.0(5)
C15 C16 C17 C18 -0.4(8)
C16 C15 C20 Cl1 -177.8(4)
C16 C15 C20 C19 1.2(7)
C16 C17 C18 C19 1.2(8)
C17 C18 C19 C20 -0.7(8)
C18 C19 C20 Cl1 178.6(4)
C18 C19 C20 C15 -0.4(7)
C20 C15 C16 C17 -0.8(7)
O4A C14 C15 C16 94.7(10)
O4A C14 C15 C20 -82.2(9)
